data_7060685
loop_
_publ_author_name
'Ge, Yuxi'
'Huang, Bin'

_publ_section_title
;
 Light-emitting analogues based on triphenylamine modified quinoxaline and
 pyridine[2,3-b]pyrazine exhibiting different mechanochromic luminescence
;
_journal_issue 25
_journal_name_full 'New Journal of Chemistry'
_journal_page_first 11304
_journal_page_last 11312
_journal_paper_doi 10.1039/D1NJ01350E
_journal_volume 45
_journal_year 2021
_chemical_formula_moiety 'C37 H26 N4'
_chemical_formula_sum 'C37 H26 N4'
_chemical_formula_weight 526.62
_space_group_crystal_system monoclinic
_space_group_IT_number 14
_space_group_name_Hall '-P 2ybc'
_space_group_name_H-M_alt 'P 1 21/c 1'
_atom_sites_solution_hydrogens geom
_audit_creation_date 2020-07-07
_audit_creation_method
;
Olex2 1.3
(compiled 2020.06.28 svn.raecde09e for OlexSys, GUI svn.r6132)
;
_audit_update_record
;
2021-02-25 deposited with the CCDC.	2021-05-19 downloaded from the CCDC.
;
_cell_angle_alpha 90
_cell_angle_beta 116.82(2)
_cell_angle_gamma 90
_cell_formula_units_Z 4
_cell_length_a 18.920(11)
_cell_length_b 8.897(7)
_cell_length_c 17.812(10)
_cell_measurement_reflns_used 1027
_cell_measurement_temperature 193
_cell_measurement_theta_max 24.86
_cell_measurement_theta_min 2.61
_cell_volume 2676(3)
_computing_cell_refinement 'SAINT v8.37A (Bruker, 2015)'
_computing_data_reduction 'SAINT v8.37A (Bruker, 2015)'
_computing_molecular_graphics 'Olex2 1.3 (Dolomanov et al., 2009)'
_computing_publication_material 'Olex2 1.3 (Dolomanov et al., 2009)'
_computing_structure_refinement 'SHELXL 2018/3 (Sheldrick, 2015)'
_computing_structure_solution 'SHELXT 2014/5 (Sheldrick, 2014)'
_diffrn_ambient_temperature 193
_diffrn_measured_fraction_theta_full 0.967
_diffrn_measured_fraction_theta_max 0.967
_diffrn_measurement_device_type 'Bruker APEX-II CCD'
_diffrn_measurement_method '\f and \w scans'
_diffrn_radiation_type MoK\a
_diffrn_radiation_wavelength 0.71073
_diffrn_reflns_av_R_equivalents 0.0994
_diffrn_reflns_av_unetI/netI 0.1238
_diffrn_reflns_Laue_measured_fraction_full 0.967
_diffrn_reflns_Laue_measured_fraction_max 0.967
_diffrn_reflns_limit_h_max 22
_diffrn_reflns_limit_h_min -17
_diffrn_reflns_limit_k_max 10
_diffrn_reflns_limit_k_min -10
_diffrn_reflns_limit_l_max 16
_diffrn_reflns_limit_l_min -21
_diffrn_reflns_number 11360
_diffrn_reflns_point_group_measured_fraction_full 0.967
_diffrn_reflns_point_group_measured_fraction_max 0.967
_diffrn_reflns_theta_full 25.242
_diffrn_reflns_theta_max 25.346
_diffrn_reflns_theta_min 2.413
_diffrn_source_current 40.0
_diffrn_source_power 2.0
_diffrn_source_voltage 50.0
_diffrn_standards_number 0
_exptl_absorpt_coefficient_mu 0.078
_exptl_absorpt_correction_T_max 0.7456
_exptl_absorpt_correction_T_min 0.3847
_exptl_absorpt_correction_type multi-scan
_exptl_absorpt_process_details
;
SADABS-2016/2 (Bruker,2016/2) was used for absorption correction.
wR2(int) was 0.1726 before and 0.0937 after correction.
The Ratio of minimum to maximum transmission is 0.5160.
The \l/2 correction factor is Not present.
;
_exptl_crystal_colour yellow
_exptl_crystal_colour_primary yellow
_exptl_crystal_density_diffrn 1.307
_exptl_crystal_description plate
_exptl_crystal_F_000 1104
_exptl_crystal_size_max 0.1
_exptl_crystal_size_mid 0.1
_exptl_crystal_size_min 0.05
_refine_diff_density_max 0.283
_refine_diff_density_min -0.317
_refine_diff_density_rms 0.072
_refine_ls_extinction_coef 0.017(4)
_refine_ls_extinction_expression Fc^*^=kFc[1+0.001xFc^2^\l^3^/sin(2\q)]^-1/4^
_refine_ls_extinction_method 'SHELXL-2018/3 (Sheldrick 2018)'
_refine_ls_goodness_of_fit_ref 1.043
_refine_ls_hydrogen_treatment constr
_refine_ls_matrix_type full
_refine_ls_number_parameters 371
_refine_ls_number_reflns 4743
_refine_ls_number_restraints 0
_refine_ls_restrained_S_all 1.043
_refine_ls_R_factor_all 0.1518
_refine_ls_R_factor_gt 0.0794
_refine_ls_shift/su_max 0.000
_refine_ls_shift/su_mean 0.000
_refine_ls_structure_factor_coef Fsqd
_refine_ls_weighting_details 'w=1/[\s^2^(Fo^2^)+(0.1392P)^2^] where P=(Fo^2^+2Fc^2^)/3'
_refine_ls_weighting_scheme calc
_refine_ls_wR_factor_gt 0.2049
_refine_ls_wR_factor_ref 0.2763
_reflns_Friedel_coverage 0.000
_reflns_number_gt 2465
_reflns_number_total 4743
_reflns_threshold_expression 'I > 2\s(I)'
_cod_data_source_file d1nj01350e2.cif
_cod_data_source_block 11_a
_cod_depositor_comments 'Adding full bibliography for 7060684--7060687.cif.'
_cod_database_code 7060685
_shelx_shelxl_version_number 2018/3
_shelx_space_group_comment
;
The symmetry employed for this shelxl refinement is uniquely defined
by the following loop, which should always be used as a source of
symmetry information in preference to the above space-group names.
They are only intended as comments.
;
_shelx_estimated_absorpt_t_max 0.996
_shelx_estimated_absorpt_t_min 0.992
_olex2_refinement_description
;
1. Fixed Uiso
 At 1.2 times of:
  All C(H) groups
2.a Aromatic/amide H refined with riding coordinates:
 C009(H009), C00A(H00A), C00B(H00B), C00G(H00G), C00I(H00I), C00K(H00K),
 C00L(H00L), C00M(H00M), C00N(H00N), C00P(H00P), C00Q(H00Q), C00R(H00R),
 C00S(H00S), C00T(H00T), C00U(H00U), C00V(H00V), C00W(H00W), C00X(H00X),
 C00Y(H00Y), C00Z(H00Z), C010(H010), C011(H011), C012(H012), C013(H013),
 C014(H014), C015(H015)
;
_olex2_submission_special_instructions 'No special instructions were received'

loop_
_space_group_symop_operation_xyz
'x, y, z'
'-x, y+1/2, -z+1/2'
'-x, -y, -z'
'x, -y-1/2, z-1/2'

loop_
_atom_site_label
_atom_site_type_symbol
_atom_site_fract_x
_atom_site_fract_y
_atom_site_fract_z
_atom_site_U_iso_or_equiv
_atom_site_adp_type
_atom_site_occupancy
_atom_site_site_symmetry_order
_atom_site_calc_flag
_atom_site_refinement_flags_posn
_atom_site_refinement_flags_adp
_atom_site_refinement_flags_occupancy
_atom_site_disorder_assembly
_atom_site_disorder_group
N001 N 0.33492(19) 0.6619(4) 0.3725(2) 0.0423(9) Uani 1 1 d . . . . .
N002 N 0.45702(19) 0.6575(4) 0.4872(2) 0.0451(9) Uani 1 1 d . . . . .
N003 N 0.2616(2) 0.6497(4) 0.4782(2) 0.0470(9) Uani 1 1 d . . . . .
N004 N 0.6940(2) 0.6638(4) 0.9734(2) 0.0492(10) Uani 1 1 d . . . . .
C005 C 0.2579(2) 0.6638(4) 0.3419(2) 0.0388(10) Uani 1 1 d . . . . .
C006 C 0.2197(2) 0.6635(5) 0.3950(2) 0.0411(10) Uani 1 1 d . . . . .
C007 C 0.1335(2) 0.6790(5) 0.3644(2) 0.0405(10) Uani 1 1 d . . . . .
C008 C 0.2126(2) 0.6618(4) 0.2490(2) 0.0390(10) Uani 1 1 d . . . . .
C009 C 0.6499(2) 0.5636(5) 0.8327(2) 0.0447(10) Uani 1 1 d . . . . .
H009 H 0.698881 0.511673 0.851723 0.054 Uiso 1 1 calc R U . . .
C00A C 0.5960(2) 0.5569(5) 0.7489(3) 0.0449(10) Uani 1 1 d . . . . .
H00A H 0.608823 0.502486 0.710797 0.054 Uiso 1 1 calc R U . . .
C00B C 0.1537(2) 0.5592(5) 0.2083(3) 0.0463(11) Uani 1 1 d . . . . .
H00B H 0.139410 0.491253 0.240237 0.056 Uiso 1 1 calc R U . . .
C00C C 0.6342(2) 0.6442(5) 0.8896(2) 0.0432(10) Uani 1 1 d . . . . .
C00D C 0.7709(2) 0.6977(5) 0.9851(3) 0.0472(11) Uani 1 1 d . . . . .
C00E C 0.3776(2) 0.6551(4) 0.4572(2) 0.0391(10) Uani 1 1 d . . . . .
C00F C 0.4687(2) 0.6331(5) 0.6295(2) 0.0426(10) Uani 1 1 d . . . . .
C00G C 0.3887(2) 0.6324(5) 0.5974(2) 0.0440(10) Uani 1 1 d . . . . .
H00G H 0.364671 0.623601 0.633992 0.053 Uiso 1 1 calc R U . . .
C00H C 0.3411(2) 0.6446(5) 0.5101(2) 0.0405(10) Uani 1 1 d . . . . .
C00I C 0.5604(2) 0.7097(5) 0.8621(3) 0.0465(11) Uani 1 1 d . . . . .
H00I H 0.547210 0.760213 0.901026 0.056 Uiso 1 1 calc R U . . .
C00J C 0.5236(2) 0.6282(5) 0.7197(2) 0.0409(10) Uani 1 1 d . . . . .
C00K C 0.7823(3) 0.7938(5) 0.9313(3) 0.0514(11) Uani 1 1 d . . . . .
H00K H 0.737804 0.840910 0.887327 0.062 Uiso 1 1 calc R U . . .
C00L C 0.4991(2) 0.6454(5) 0.5692(3) 0.0448(10) Uani 1 1 d . . . . .
H00L H 0.555034 0.644744 0.590573 0.054 Uiso 1 1 calc R U . . .
C00M C 0.5059(2) 0.7023(5) 0.7786(2) 0.0451(11) Uani 1 1 d . . . . .
H00M H 0.455545 0.748088 0.760580 0.054 Uiso 1 1 calc R U . . .
C00N C 0.6229(2) 0.5391(5) 1.0400(3) 0.0488(11) Uani 1 1 d . . . . .
H00N H 0.595804 0.478890 0.991176 0.059 Uiso 1 1 calc R U . . .
C00O C 0.6772(2) 0.6449(5) 1.0425(3) 0.0448(10) Uani 1 1 d . . . . .
C00P C 0.2313(3) 0.7620(6) 0.2011(3) 0.0531(12) Uani 1 1 d . . . . .
H00P H 0.271957 0.834413 0.227997 0.064 Uiso 1 1 calc R U . . .
C00Q C 0.0149(2) 0.5983(6) 0.3689(3) 0.0559(12) Uani 1 1 d . . . . .
H00Q H -0.010787 0.531887 0.390505 0.067 Uiso 1 1 calc R U . . .
C00R C 0.0943(2) 0.5851(5) 0.3946(3) 0.0472(11) Uani 1 1 d . . . . .
H00R H 0.123251 0.509438 0.434187 0.057 Uiso 1 1 calc R U . . .
C00S C 0.0895(2) 0.7867(5) 0.3064(3) 0.0504(11) Uani 1 1 d . . . . .
H00S H 0.114587 0.851173 0.283179 0.060 Uiso 1 1 calc R U . . .
C00T C 0.1146(3) 0.5527(5) 0.1214(3) 0.0535(12) Uani 1 1 d . . . . .
H00T H 0.075432 0.477970 0.094011 0.064 Uiso 1 1 calc R U . . .
C00U C 0.8373(3) 0.6357(6) 1.0514(3) 0.0569(12) Uani 1 1 d . . . . .
H00U H 0.831129 0.569628 1.089999 0.068 Uiso 1 1 calc R U . . .
C00V C 0.7164(3) 0.7306(5) 1.1149(3) 0.0526(12) Uani 1 1 d . . . . .
H00V H 0.753026 0.805406 1.116944 0.063 Uiso 1 1 calc R U . . .
C00W C 0.6080(3) 0.5209(5) 1.1083(3) 0.0559(12) Uani 1 1 d . . . . .
H00W H 0.569480 0.449761 1.105648 0.067 Uiso 1 1 calc R U . . .
C00X C 0.7027(3) 0.7083(6) 1.1836(3) 0.0578(13) Uani 1 1 d . . . . .
H00X H 0.731190 0.764978 1.233479 0.069 Uiso 1 1 calc R U . . .
C00Y C 0.8569(3) 0.8229(6) 0.9400(3) 0.0591(13) Uani 1 1 d . . . . .
H00Y H 0.863431 0.885725 0.900450 0.071 Uiso 1 1 calc R U . . .
C00Z C 0.1327(3) 0.6547(6) 0.0749(3) 0.0568(13) Uani 1 1 d . . . . .
H00Z H 0.104480 0.653927 0.015208 0.068 Uiso 1 1 calc R U . . .
C010 C 0.9115(3) 0.6702(6) 1.0610(3) 0.0628(14) Uani 1 1 d . . . . .
H010 H 0.956600 0.629605 1.107228 0.075 Uiso 1 1 calc R U . . .
C011 C -0.0280(3) 0.7075(6) 0.3118(3) 0.0608(13) Uani 1 1 d . . . . .
H011 H -0.083405 0.717056 0.293503 0.073 Uiso 1 1 calc R U . . .
C012 C 0.1912(3) 0.7569(6) 0.1147(3) 0.0606(13) Uani 1 1 d . . . . .
H012 H 0.204675 0.825701 0.082441 0.073 Uiso 1 1 calc R U . . .
C013 C 0.6479(3) 0.6042(6) 1.1800(3) 0.0600(13) Uani 1 1 d . . . . .
H013 H 0.637612 0.589713 1.227007 0.072 Uiso 1 1 calc R U . . .
C014 C 0.9218(3) 0.7620(6) 1.0052(3) 0.0671(15) Uani 1 1 d . . . . .
H014 H 0.973450 0.783141 1.011703 0.081 Uiso 1 1 calc R U . . .
C015 C 0.0100(3) 0.8015(6) 0.2820(3) 0.0638(14) Uani 1 1 d . . . . .
H015 H -0.018912 0.878747 0.243558 0.077 Uiso 1 1 calc R U . . .

loop_
_atom_site_aniso_label
_atom_site_aniso_U_11
_atom_site_aniso_U_22
_atom_site_aniso_U_33
_atom_site_aniso_U_23
_atom_site_aniso_U_13
_atom_site_aniso_U_12
N001 0.044(2) 0.050(2) 0.040(2) -0.0024(15) 0.0254(17) -0.0027(16)
N002 0.041(2) 0.058(2) 0.040(2) 0.0001(16) 0.0221(16) 0.0027(17)
N003 0.043(2) 0.061(2) 0.043(2) 0.0000(16) 0.0254(17) 0.0001(17)
N004 0.042(2) 0.071(3) 0.038(2) -0.0028(17) 0.0210(16) -0.0029(18)
C005 0.046(2) 0.039(2) 0.039(2) -0.0052(17) 0.0253(19) -0.0022(18)
C006 0.047(2) 0.046(3) 0.039(2) -0.0029(17) 0.027(2) -0.0034(19)
C007 0.038(2) 0.054(3) 0.036(2) -0.0042(18) 0.0223(18) 0.0010(19)
C008 0.041(2) 0.043(2) 0.040(2) 0.0008(17) 0.0238(18) 0.0043(19)
C009 0.036(2) 0.054(3) 0.044(3) -0.0006(19) 0.0186(19) 0.0032(19)
C00A 0.044(2) 0.052(3) 0.048(3) -0.0001(19) 0.029(2) 0.004(2)
C00B 0.050(2) 0.052(3) 0.044(3) -0.0051(19) 0.028(2) -0.002(2)
C00C 0.044(2) 0.054(3) 0.034(2) 0.0022(18) 0.0197(19) -0.003(2)
C00D 0.040(2) 0.063(3) 0.041(2) -0.007(2) 0.020(2) 0.001(2)
C00E 0.041(2) 0.042(3) 0.040(2) -0.0071(17) 0.0241(19) -0.0032(18)
C00F 0.043(2) 0.045(3) 0.043(2) -0.0020(18) 0.0218(19) 0.0025(19)
C00G 0.046(2) 0.058(3) 0.036(2) 0.0034(19) 0.026(2) 0.003(2)
C00H 0.034(2) 0.054(3) 0.042(2) -0.0033(18) 0.0244(18) -0.0043(18)
C00I 0.048(2) 0.053(3) 0.046(3) -0.0013(19) 0.028(2) 0.007(2)
C00J 0.039(2) 0.052(3) 0.037(2) -0.0030(18) 0.0211(18) -0.0023(19)
C00K 0.046(3) 0.064(3) 0.045(3) -0.009(2) 0.022(2) -0.002(2)
C00L 0.038(2) 0.054(3) 0.043(3) -0.0061(19) 0.020(2) -0.0044(19)
C00M 0.039(2) 0.057(3) 0.040(3) -0.0008(19) 0.018(2) 0.007(2)
C00N 0.053(3) 0.053(3) 0.046(3) -0.0004(19) 0.027(2) -0.002(2)
C00O 0.044(2) 0.053(3) 0.039(2) 0.0035(19) 0.0200(19) 0.008(2)
C00P 0.060(3) 0.062(3) 0.047(3) 0.001(2) 0.033(2) -0.004(2)
C00Q 0.047(3) 0.065(3) 0.066(3) -0.003(2) 0.035(2) -0.005(2)
C00R 0.046(2) 0.052(3) 0.050(3) 0.007(2) 0.027(2) 0.005(2)
C00S 0.050(3) 0.062(3) 0.049(3) 0.010(2) 0.031(2) 0.012(2)
C00T 0.055(3) 0.063(3) 0.044(3) -0.010(2) 0.022(2) -0.001(2)
C00U 0.055(3) 0.068(3) 0.049(3) -0.005(2) 0.025(2) 0.006(2)
C00V 0.055(3) 0.058(3) 0.050(3) -0.006(2) 0.028(2) -0.001(2)
C00W 0.064(3) 0.053(3) 0.064(3) 0.005(2) 0.041(3) 0.003(2)
C00X 0.058(3) 0.074(4) 0.044(3) -0.010(2) 0.025(2) 0.003(3)
C00Y 0.058(3) 0.062(3) 0.072(3) -0.015(2) 0.041(3) -0.011(2)
C00Z 0.064(3) 0.071(4) 0.037(3) 0.004(2) 0.024(2) 0.018(3)
C010 0.041(3) 0.088(4) 0.054(3) -0.013(3) 0.017(2) 0.018(3)
C011 0.046(3) 0.079(4) 0.066(3) 0.005(3) 0.032(2) 0.011(3)
C012 0.068(3) 0.078(4) 0.047(3) 0.006(2) 0.036(2) -0.001(3)
C013 0.073(3) 0.067(3) 0.055(3) 0.011(2) 0.042(3) 0.016(3)
C014 0.047(3) 0.089(4) 0.074(4) -0.035(3) 0.035(3) -0.011(3)
C015 0.062(3) 0.076(4) 0.064(3) 0.015(2) 0.038(3) 0.025(3)

loop_
_atom_type_symbol
_atom_type_description
_atom_type_scat_dispersion_real
_atom_type_scat_dispersion_imag
_atom_type_scat_source
C C 0.0033 0.0016 'International Tables Vol C Tables 4.2.6.8 and 6.1.1.4'
H H 0.0000 0.0000 'International Tables Vol C Tables 4.2.6.8 and 6.1.1.4'
N N 0.0061 0.0033 'International Tables Vol C Tables 4.2.6.8 and 6.1.1.4'

loop_
_geom_angle_atom_site_label_1
_geom_angle_atom_site_label_2
_geom_angle_atom_site_label_3
_geom_angle
_geom_angle_site_symmetry_1
_geom_angle_site_symmetry_3
_geom_angle_publ_flag
C005 N001 C00E 117.3(3) . . ?
C00L N002 C00E 116.4(3) . . ?
C006 N003 C00H 117.6(3) . . ?
C00D N004 C00C 117.5(3) . . ?
C00D N004 C00O 121.4(3) . . ?
C00O N004 C00C 121.0(3) . . ?
N001 C005 C006 121.8(4) . . ?
N001 C005 C008 116.2(3) . . ?
C006 C005 C008 121.9(3) . . ?
N003 C006 C005 120.7(4) . . ?
N003 C006 C007 115.1(3) . . ?
C005 C006 C007 124.2(3) . . ?
C00R C007 C006 120.0(4) . . ?
C00R C007 C00S 117.7(4) . . ?
C00S C007 C006 122.3(4) . . ?
C00B C008 C005 121.5(4) . . ?
C00B C008 C00P 118.5(4) . . ?
C00P C008 C005 120.0(4) . . ?
C00A C009 H009 119.4 . . ?
C00A C009 C00C 121.2(4) . . ?
C00C C009 H009 119.4 . . ?
C009 C00A H00A 119.6 . . ?
C009 C00A C00J 120.8(4) . . ?
C00J C00A H00A 119.6 . . ?
C008 C00B H00B 119.4 . . ?
C008 C00B C00T 121.2(4) . . ?
C00T C00B H00B 119.4 . . ?
C009 C00C N004 120.2(4) . . ?
C009 C00C C00I 118.5(4) . . ?
C00I C00C N004 121.2(4) . . ?
C00K C00D N004 120.5(4) . . ?
C00K C00D C00U 118.3(4) . . ?
C00U C00D N004 121.1(4) . . ?
N001 C00E C00H 121.7(3) . . ?
N002 C00E N001 115.9(3) . . ?
N002 C00E C00H 122.3(4) . . ?
C00G C00F C00J 124.5(4) . . ?
C00G C00F C00L 115.7(4) . . ?
C00L C00F C00J 119.8(4) . . ?
C00F C00G H00G 120.0 . . ?
C00F C00G C00H 120.1(4) . . ?
C00H C00G H00G 120.0 . . ?
N003 C00H C00E 120.6(4) . . ?
N003 C00H C00G 120.3(3) . . ?
C00E C00H C00G 119.1(3) . . ?
C00C C00I H00I 119.8 . . ?
C00M C00I C00C 120.4(4) . . ?
C00M C00I H00I 119.8 . . ?
C00A C00J C00F 121.2(4) . . ?
C00A C00J C00M 117.7(4) . . ?
C00M C00J C00F 121.0(4) . . ?
C00D C00K H00K 119.5 . . ?
C00D C00K C00Y 121.0(5) . . ?
C00Y C00K H00K 119.5 . . ?
N002 C00L C00F 126.3(4) . . ?
N002 C00L H00L 116.8 . . ?
C00F C00L H00L 116.8 . . ?
C00I C00M C00J 121.1(4) . . ?
C00I C00M H00M 119.5 . . ?
C00J C00M H00M 119.5 . . ?
C00O C00N H00N 120.1 . . ?
C00W C00N H00N 120.1 . . ?
C00W C00N C00O 119.9(4) . . ?
C00N C00O N004 120.6(4) . . ?
C00N C00O C00V 118.8(4) . . ?
C00V C00O N004 120.5(4) . . ?
C008 C00P H00P 120.0 . . ?
C012 C00P C008 120.1(5) . . ?
C012 C00P H00P 120.0 . . ?
C00R C00Q H00Q 119.9 . . ?
C00R C00Q C011 120.2(4) . . ?
C011 C00Q H00Q 119.9 . . ?
C007 C00R H00R 119.2 . . ?
C00Q C00R C007 121.5(4) . . ?
C00Q C00R H00R 119.2 . . ?
C007 C00S H00S 119.7 . . ?
C015 C00S C007 120.6(4) . . ?
C015 C00S H00S 119.7 . . ?
C00B C00T H00T 120.2 . . ?
C00Z C00T C00B 119.6(5) . . ?
C00Z C00T H00T 120.2 . . ?
C00D C00U H00U 120.1 . . ?
C010 C00U C00D 119.8(5) . . ?
C010 C00U H00U 120.1 . . ?
C00O C00V H00V 119.6 . . ?
C00X C00V C00O 120.7(5) . . ?
C00X C00V H00V 119.6 . . ?
C00N C00W H00W 119.6 . . ?
C013 C00W C00N 120.9(5) . . ?
C013 C00W H00W 119.6 . . ?
C00V C00X H00X 120.0 . . ?
C013 C00X C00V 119.9(4) . . ?
C013 C00X H00X 120.0 . . ?
C00K C00Y H00Y 119.8 . . ?
C014 C00Y C00K 120.3(5) . . ?
C014 C00Y H00Y 119.8 . . ?
C00T C00Z H00Z 120.2 . . ?
C012 C00Z C00T 119.6(4) . . ?
C012 C00Z H00Z 120.2 . . ?
C00U C010 H010 119.4 . . ?
C014 C010 C00U 121.2(5) . . ?
C014 C010 H010 119.4 . . ?
C00Q C011 H011 120.6 . . ?
C015 C011 C00Q 118.9(4) . . ?
C015 C011 H011 120.6 . . ?
C00P C012 H012 119.5 . . ?
C00Z C012 C00P 121.0(5) . . ?
C00Z C012 H012 119.5 . . ?
C00W C013 H013 120.1 . . ?
C00X C013 C00W 119.7(4) . . ?
C00X C013 H013 120.1 . . ?
C00Y C014 C010 119.2(5) . . ?
C00Y C014 H014 120.4 . . ?
C010 C014 H014 120.4 . . ?
C00S C015 H015 119.5 . . ?
C011 C015 C00S 121.1(5) . . ?
C011 C015 H015 119.5 . . ?

loop_
_geom_bond_atom_site_label_1
_geom_bond_atom_site_label_2
_geom_bond_distance
_geom_bond_site_symmetry_2
_geom_bond_publ_flag
N001 C005 1.305(5) . ?
N001 C00E 1.353(5) . ?
N002 C00E 1.350(5) . ?
N002 C00L 1.316(5) . ?
N003 C006 1.334(5) . ?
N003 C00H 1.347(5) . ?
N004 C00C 1.420(5) . ?
N004 C00D 1.406(5) . ?
N004 C00O 1.413(5) . ?
C005 C006 1.427(5) . ?
C005 C008 1.481(5) . ?
C006 C007 1.473(5) . ?
C007 C00R 1.377(6) . ?
C007 C00S 1.379(6) . ?
C008 C00B 1.368(6) . ?
C008 C00P 1.386(6) . ?
C009 H009 0.9500 . ?
C009 C00A 1.378(5) . ?
C009 C00C 1.378(6) . ?
C00A H00A 0.9500 . ?
C00A C00J 1.381(5) . ?
C00B H00B 0.9500 . ?
C00B C00T 1.383(6) . ?
C00C C00I 1.383(6) . ?
C00D C00K 1.371(6) . ?
C00D C00U 1.392(6) . ?
C00E C00H 1.399(5) . ?
C00F C00G 1.355(6) . ?
C00F C00J 1.468(5) . ?
C00F C00L 1.434(5) . ?
C00G H00G 0.9500 . ?
C00G C00H 1.407(5) . ?
C00I H00I 0.9500 . ?
C00I C00M 1.376(5) . ?
C00J C00M 1.400(5) . ?
C00K H00K 0.9500 . ?
C00K C00Y 1.375(6) . ?
C00L H00L 0.9500 . ?
C00M H00M 0.9500 . ?
C00N H00N 0.9500 . ?
C00N C00O 1.380(6) . ?
C00N C00W 1.377(6) . ?
C00O C00V 1.389(6) . ?
C00P H00P 0.9500 . ?
C00P C012 1.375(6) . ?
C00Q H00Q 0.9500 . ?
C00Q C00R 1.363(6) . ?
C00Q C011 1.376(6) . ?
C00R H00R 0.9500 . ?
C00S H00S 0.9500 . ?
C00S C015 1.371(6) . ?
C00T H00T 0.9500 . ?
C00T C00Z 1.372(7) . ?
C00U H00U 0.9500 . ?
C00U C010 1.372(6) . ?
C00V H00V 0.9500 . ?
C00V C00X 1.374(6) . ?
C00W H00W 0.9500 . ?
C00W C013 1.372(7) . ?
C00X H00X 0.9500 . ?
C00X C013 1.370(7) . ?
C00Y H00Y 0.9500 . ?
C00Y C014 1.364(7) . ?
C00Z H00Z 0.9500 . ?
C00Z C012 1.359(7) . ?
C010 H010 0.9500 . ?
C010 C014 1.366(8) . ?
C011 H011 0.9500 . ?
C011 C015 1.358(7) . ?
C012 H012 0.9500 . ?
C013 H013 0.9500 . ?
C014 H014 0.9500 . ?
C015 H015 0.9500 . ?

loop_
_geom_torsion_atom_site_label_1
_geom_torsion_atom_site_label_2
_geom_torsion_atom_site_label_3
_geom_torsion_atom_site_label_4
_geom_torsion
_geom_torsion_site_symmetry_1
_geom_torsion_site_symmetry_2
_geom_torsion_site_symmetry_3
_geom_torsion_site_symmetry_4
_geom_torsion_publ_flag
N001 C005 C006 N003 -5.2(6) . . . . ?
N001 C005 C006 C007 174.3(4) . . . . ?
N001 C005 C008 C00B 128.0(4) . . . . ?
N001 C005 C008 C00P -49.7(6) . . . . ?
N001 C00E C00H N003 -3.9(6) . . . . ?
N001 C00E C00H C00G 177.7(4) . . . . ?
N002 C00E C00H N003 176.8(4) . . . . ?
N002 C00E C00H C00G -1.6(6) . . . . ?
N003 C006 C007 C00R -45.9(6) . . . . ?
N003 C006 C007 C00S 133.3(4) . . . . ?
N004 C00C C00I C00M 173.4(4) . . . . ?
N004 C00D C00K C00Y -177.3(4) . . . . ?
N004 C00D C00U C010 179.7(4) . . . . ?
N004 C00O C00V C00X -177.3(4) . . . . ?
C005 N001 C00E N002 -178.3(4) . . . . ?
C005 N001 C00E C00H 2.4(6) . . . . ?
C005 C006 C007 C00R 134.5(4) . . . . ?
C005 C006 C007 C00S -46.2(6) . . . . ?
C005 C008 C00B C00T -176.4(4) . . . . ?
C005 C008 C00P C012 177.6(4) . . . . ?
C006 N003 C00H C00E 0.6(6) . . . . ?
C006 N003 C00H C00G 179.1(4) . . . . ?
C006 C005 C008 C00B -50.4(5) . . . . ?
C006 C005 C008 C00P 132.0(4) . . . . ?
C006 C007 C00R C00Q 178.7(4) . . . . ?
C006 C007 C00S C015 -177.4(4) . . . . ?
C007 C00S C015 C011 -2.4(8) . . . . ?
C008 C005 C006 N003 173.1(4) . . . . ?
C008 C005 C006 C007 -7.4(6) . . . . ?
C008 C00B C00T C00Z -2.7(7) . . . . ?
C008 C00P C012 C00Z 0.3(7) . . . . ?
C009 C00A C00J C00F 174.5(4) . . . . ?
C009 C00A C00J C00M -2.4(6) . . . . ?
C009 C00C C00I C00M -4.1(6) . . . . ?
C00A C009 C00C N004 -172.7(4) . . . . ?
C00A C009 C00C C00I 4.7(6) . . . . ?
C00A C00J C00M C00I 3.0(6) . . . . ?
C00B C008 C00P C012 -0.1(7) . . . . ?
C00B C00T C00Z C012 2.9(7) . . . . ?
C00C N004 C00D C00K 39.3(6) . . . . ?
C00C N004 C00D C00U -141.0(4) . . . . ?
C00C N004 C00O C00N 34.2(6) . . . . ?
C00C N004 C00O C00V -147.1(4) . . . . ?
C00C C009 C00A C00J -1.5(6) . . . . ?
C00C C00I C00M C00J 0.2(7) . . . . ?
C00D N004 C00C C009 42.6(6) . . . . ?
C00D N004 C00C C00I -134.8(4) . . . . ?
C00D N004 C00O C00N -143.7(4) . . . . ?
C00D N004 C00O C00V 35.1(6) . . . . ?
C00D C00K C00Y C014 -3.2(7) . . . . ?
C00D C00U C010 C014 -1.6(7) . . . . ?
C00E N001 C005 C006 1.9(6) . . . . ?
C00E N001 C005 C008 -176.4(3) . . . . ?
C00E N002 C00L C00F -1.4(6) . . . . ?
C00F C00G C00H N003 -177.5(4) . . . . ?
C00F C00G C00H C00E 1.0(6) . . . . ?
C00F C00J C00M C00I -173.9(4) . . . . ?
C00G C00F C00J C00A 147.2(4) . . . . ?
C00G C00F C00J C00M -36.0(7) . . . . ?
C00G C00F C00L N002 0.8(6) . . . . ?
C00H N003 C006 C005 3.6(6) . . . . ?
C00H N003 C006 C007 -175.9(4) . . . . ?
C00J C00F C00G C00H 176.9(4) . . . . ?
C00J C00F C00L N002 -176.8(4) . . . . ?
C00K C00D C00U C010 -0.6(7) . . . . ?
C00K C00Y C014 C010 0.9(7) . . . . ?
C00L N002 C00E N001 -177.6(4) . . . . ?
C00L N002 C00E C00H 1.7(6) . . . . ?
C00L C00F C00G C00H -0.6(6) . . . . ?
C00L C00F C00J C00A -35.4(6) . . . . ?
C00L C00F C00J C00M 141.4(4) . . . . ?
C00N C00O C00V C00X 1.5(6) . . . . ?
C00N C00W C013 C00X 0.8(7) . . . . ?
C00O N004 C00C C009 -135.3(4) . . . . ?
C00O N004 C00C C00I 47.3(6) . . . . ?
C00O N004 C00D C00K -142.8(4) . . . . ?
C00O N004 C00D C00U 36.8(6) . . . . ?
C00O C00N C00W C013 -1.6(7) . . . . ?
C00O C00V C00X C013 -2.3(7) . . . . ?
C00P C008 C00B C00T 1.3(6) . . . . ?
C00Q C011 C015 C00S 1.5(8) . . . . ?
C00R C007 C00S C015 1.8(7) . . . . ?
C00R C00Q C011 C015 -0.2(8) . . . . ?
C00S C007 C00R C00Q -0.6(7) . . . . ?
C00T C00Z C012 C00P -1.7(7) . . . . ?
C00U C00D C00K C00Y 3.0(7) . . . . ?
C00U C010 C014 C00Y 1.5(8) . . . . ?
C00V C00X C013 C00W 1.1(7) . . . . ?
C00W C00N C00O N004 179.2(4) . . . . ?
C00W C00N C00O C00V 0.5(6) . . . . ?
C011 C00Q C00R C007 -0.2(7) . . . . ?
